data_2237951
loop_
_publ_author_name
'Andreev, Pavel V.'
'Somov, Nikolay V.'
'Kalistratova, Olga S.'
'Gushchin, Alexey V.'
'Chuprunov, Evgeny V.'

_publ_section_title
;
 Bis(but-2-enoato-\k<i>O</i>)triphenylbismuth(V)
;
_journal_coeditor_code LH5612
_journal_issue 6
_journal_name_full 'Acta Crystallographica Section E'
_journal_page_first m333
_journal_paper_doi 10.1107/S1600536813013317
_journal_volume 69
_journal_year 2013
_chemical_formula_iupac '[Bi (C6 H5)3 (C4 H5 O2)2]'
_chemical_formula_moiety 'C26 H25 Bi O4'
_chemical_formula_sum 'C26 H25 Bi O4'
_chemical_formula_weight 610.44
_chemical_name_systematic
;
Bis(but-2-enoato-\k<i>O</i>)triphenylbismuth(V)
;
_space_group_crystal_system triclinic
_space_group_IT_number 2
_space_group_name_H-M_alt 'P -1'
_symmetry_space_group_name_Hall '-P 1'
_symmetry_space_group_name_H-M 'P -1'
_atom_sites_solution_hydrogens geom
_atom_sites_solution_primary direct
_atom_sites_solution_secondary difmap
_audit_creation_method 'WinGX routine CIF_UPDATE'
_cell_angle_alpha 84.941(2)
_cell_angle_beta 83.633(2)
_cell_angle_gamma 69.084(3)
_cell_formula_units_Z 2
_cell_length_a 10.4710(3)
_cell_length_b 10.4957(3)
_cell_length_c 11.9774(3)
_cell_measurement_reflns_used 9953
_cell_measurement_temperature 293(2)
_cell_measurement_theta_max 32.8276
_cell_measurement_theta_min 3.4212
_cell_volume 1220.32(6)
_computing_cell_refinement
;
CrysAlis PRO (Agilent, 2011)
;
_computing_data_collection
;
CrysAlis PRO (Agilent, 2011)
;
_computing_data_reduction
;
CrysAlis RED (Agilent, 2011)
;
_computing_molecular_graphics 'Mercury (Macrae <i>et al.</i>, 2006)'
_computing_publication_material '<i>publCIF</i> (Westrip, 2010)'
_computing_structure_refinement 'SHELXL97 (Sheldrick, 2008)'
_computing_structure_solution 'SHELXS97 (Sheldrick, 2008)'
_diffrn_ambient_temperature 293(2)
_diffrn_detector_area_resol_mean 16.0302
_diffrn_measured_fraction_theta_full 0.993
_diffrn_measured_fraction_theta_max 0.993
_diffrn_measurement_device_type 'Agilent Xcalibur (Sapphire3, Gemini)'
_diffrn_measurement_method '\w scans'
_diffrn_radiation_monochromator graphite
_diffrn_radiation_type MoK\a
_diffrn_radiation_wavelength 0.71073
_diffrn_reflns_av_R_equivalents 0.0244
_diffrn_reflns_limit_h_max 13
_diffrn_reflns_limit_h_min -13
_diffrn_reflns_limit_k_max 13
_diffrn_reflns_limit_k_min -13
_diffrn_reflns_limit_l_max 14
_diffrn_reflns_limit_l_min -14
_diffrn_reflns_number 17262
_diffrn_reflns_theta_full 26.37
_diffrn_reflns_theta_max 26.37
_diffrn_reflns_theta_min 3.43
_exptl_absorpt_coefficient_mu 7.251
_exptl_absorpt_correction_T_max 1
_exptl_absorpt_correction_T_min 0.8104
_exptl_absorpt_correction_type multi-scan
_exptl_absorpt_process_details
;
(CrysAlis PRO; Agilent, 2011)
;
_exptl_crystal_colour colourless
_exptl_crystal_density_diffrn 1.661
_exptl_crystal_density_method 'not measured'
_exptl_crystal_description sphere
_exptl_crystal_F_000 592
_exptl_crystal_size_rad 0.09
_refine_diff_density_max 0.646
_refine_diff_density_min -0.843
_refine_ls_extinction_method none
_refine_ls_goodness_of_fit_ref 1.114
_refine_ls_hydrogen_treatment constr
_refine_ls_matrix_type full
_refine_ls_number_parameters 280
_refine_ls_number_reflns 4946
_refine_ls_number_restraints 2
_refine_ls_restrained_S_all 1.114
_refine_ls_R_factor_all 0.0228
_refine_ls_R_factor_gt 0.0199
_refine_ls_shift/su_max 0.001
_refine_ls_shift/su_mean 0
_refine_ls_structure_factor_coef Fsqd
_refine_ls_weighting_details 'calc w=1/[\s^2^(Fo^2^)+(0.0212P)^2^+0.9058P] where P=(Fo^2^+2Fc^2^)/3'
_refine_ls_weighting_scheme calc
_refine_ls_wR_factor_ref 0.0501
_reflns_number_gt 4620
_reflns_number_total 4946
_reflns_threshold_expression I>2\s(I)
_cod_data_source_file lh5612.cif
_cod_data_source_block I
_cod_database_code 2237951
_cod_database_fobs_code 2237951

loop_
_space_group_symop_operation_xyz
'x, y, z'
'-x, -y, -z'

loop_
_atom_site_type_symbol
_atom_site_label
_atom_site_fract_x
_atom_site_fract_y
_atom_site_fract_z
_atom_site_U_iso_or_equiv
_atom_site_adp_type
_atom_site_calc_flag
_atom_site_refinement_flags
_atom_site_occupancy
Bi Bi 0.714269(12) 0.636573(11) 0.737494(10) 0.03886(5) Uani d . 1
O O1A 0.4935(3) 0.6470(3) 0.7972(2) 0.0561(7) Uani d . 1
O O1B 0.9413(3) 0.5981(3) 0.6880(2) 0.0595(7) Uani d . 1
O O2A 0.4728(3) 0.8624(3) 0.7607(2) 0.0574(7) Uani d . 1
O O2B 0.8411(3) 0.8212(3) 0.6718(2) 0.0552(6) Uani d . 1
C C1 0.6556(3) 0.6872(3) 0.5635(3) 0.0416(7) Uani d . 1
C C2 0.6338(4) 0.8145(4) 0.5113(3) 0.0564(9) Uani d . 1
H H2 0.6465 0.8833 0.5476 0.068 Uiso calc R 1
C C1A 0.4227(4) 0.7768(4) 0.7950(3) 0.0479(8) Uani d . 1
C C1B 0.9455(4) 0.7179(4) 0.6631(3) 0.0485(8) Uani d . 1
C C3 0.5922(5) 0.8372(5) 0.4026(4) 0.0679(12) Uani d . 1
H H3 0.5777 0.922 0.3652 0.082 Uiso calc R 1
C C2A 0.2745(4) 0.8208(5) 0.8375(3) 0.0598(10) Uani d . 1
H H2A 0.2218 0.9128 0.8278 0.072 Uiso calc R 1
C C2B 1.0828(4) 0.7244(5) 0.6218(4) 0.0641(11) Uani d . 1
H H2B 1.1585 0.644 0.6247 0.077 Uiso calc R 1
C C4 0.5722(4) 0.7356(5) 0.3504(3) 0.0663(12) Uani d . 1
H H4 0.5431 0.7525 0.2782 0.08 Uiso calc R 1
C C3A 0.2156(5) 0.7417(6) 0.8858(4) 0.0697(12) Uani d . 1
H H3A 0.2683 0.6494 0.8926 0.084 Uiso calc R 1
C C3B 1.1031(4) 0.8329(5) 0.5829(3) 0.0617(11) Uani d . 1
H H3B 1.0262 0.9124 0.5813 0.074 Uiso calc R 1
C C5 0.5947(5) 0.6103(5) 0.4032(4) 0.0650(11) Uani d . 1
H H5 0.5815 0.5421 0.3664 0.078 Uiso calc R 1
C C4A 0.0675(5) 0.7837(6) 0.9334(4) 0.0850(16) Uani d . 1
H H4A1 0.0634 0.753 1.0111 0.127 Uiso calc R 1
H H4A2 0.0192 0.7435 0.8922 0.127 Uiso calc R 1
H H4A3 0.0258 0.8814 0.927 0.127 Uiso calc R 1
C C4B 1.2384(5) 0.8463(6) 0.5391(4) 0.0845(16) Uani d . 1
H H4B3 1.2241 0.9396 0.5143 0.127 Uiso calc R 1
H H4B2 1.2778 0.7886 0.477 0.127 Uiso calc R 1
H H4B1 1.2995 0.8194 0.5979 0.127 Uiso calc R 1
C C6 0.6372(4) 0.5830(4) 0.5115(3) 0.0553(9) Uani d . 1
H H6 0.6529 0.4975 0.5478 0.066 Uiso calc R 1
C C7 0.7323(3) 0.7074(4) 0.9006(3) 0.0424(7) Uani d . 1
C C8 0.7989(5) 0.6056(5) 0.9773(3) 0.0664(11) Uani d . 1
H H8 0.8324 0.5141 0.9602 0.08 Uiso calc R 1
C C9 0.8137(6) 0.6466(7) 1.0826(4) 0.0850(16) Uani d U 1
H H9 0.8588 0.5815 1.1364 0.102 Uiso calc R 1
C C10 0.7615(6) 0.7831(7) 1.1063(4) 0.0817(16) Uani d U 1
H H10 0.7706 0.8091 1.1764 0.098 Uiso calc R 1
C C11 0.6975(5) 0.8790(6) 1.0283(5) 0.0787(14) Uani d . 1
H H11 0.6639 0.9705 1.0452 0.094 Uiso calc R 1
C C12 0.6811(4) 0.8437(4) 0.9245(4) 0.0620(11) Uani d . 1
H H12 0.6365 0.9102 0.8714 0.074 Uiso calc R 1
C C13 0.7740(5) 0.4106(4) 0.7598(3) 0.0580(11) Uani d . 1
C C14 0.8981(6) 0.3282(4) 0.7091(4) 0.0794(15) Uani d . 1
H H14 0.9579 0.367 0.6695 0.095 Uiso calc R 1
C C15 0.9322(8) 0.1884(5) 0.7176(6) 0.105(2) Uani d . 1
H H15 1.0151 0.1318 0.684 0.126 Uiso calc R 1
C C16 0.8411(10) 0.1335(6) 0.7771(6) 0.121(3) Uani d U 1
H H16 0.8641 0.0391 0.7828 0.145 Uiso calc R 1
C C17 0.7176(8) 0.2141(6) 0.8281(6) 0.105(2) Uani d U 1
H H17 0.6576 0.1751 0.8671 0.126 Uiso calc R 1
C C18 0.6848(6) 0.3539(5) 0.8202(4) 0.0782(15) Uani d . 1
H H18 0.6027 0.4101 0.8553 0.094 Uiso calc R 1

loop_
_atom_site_aniso_label
_atom_site_aniso_U_11
_atom_site_aniso_U_22
_atom_site_aniso_U_33
_atom_site_aniso_U_12
_atom_site_aniso_U_13
_atom_site_aniso_U_23
Bi 0.04616(8) 0.02998(7) 0.04346(8) -0.01683(5) -0.00534(5) -0.00091(5)
O1A 0.0565(16) 0.0633(17) 0.0606(16) -0.0385(14) -0.0047(12) 0.0079(13)
O1B 0.0508(15) 0.0522(16) 0.0720(18) -0.0142(12) 0.0046(13) -0.0134(14)
O2A 0.0568(16) 0.0524(16) 0.0637(17) -0.0219(13) -0.0041(13) 0.0029(13)
O2B 0.0543(16) 0.0501(15) 0.0643(17) -0.0235(13) -0.0009(12) -0.0026(12)
C1 0.0444(18) 0.0370(17) 0.0413(18) -0.0136(14) -0.0008(14) 0.0014(14)
C2 0.064(2) 0.046(2) 0.060(2) -0.0233(18) -0.0027(19) 0.0064(18)
C1A 0.0438(19) 0.059(2) 0.0399(18) -0.0153(17) -0.0087(15) -0.0013(16)
C1B 0.0429(19) 0.056(2) 0.0445(19) -0.0155(17) 0.0027(15) -0.0108(16)
C3 0.072(3) 0.067(3) 0.057(3) -0.021(2) -0.004(2) 0.024(2)
C2A 0.057(2) 0.067(3) 0.056(2) -0.021(2) -0.0122(18) 0.003(2)
C2B 0.045(2) 0.067(3) 0.078(3) -0.0170(19) 0.005(2) -0.012(2)
C4 0.057(2) 0.096(4) 0.043(2) -0.025(2) -0.0034(18) 0.007(2)
C3A 0.064(3) 0.092(3) 0.062(3) -0.039(3) -0.013(2) 0.010(2)
C3B 0.057(2) 0.087(3) 0.049(2) -0.036(2) -0.0039(18) 0.000(2)
C5 0.068(3) 0.078(3) 0.054(2) -0.029(2) -0.008(2) -0.011(2)
C4A 0.052(3) 0.129(5) 0.078(3) -0.042(3) 0.000(2) 0.008(3)
C4B 0.066(3) 0.133(5) 0.070(3) -0.059(3) 0.000(2) 0.005(3)
C6 0.069(3) 0.048(2) 0.053(2) -0.0231(19) -0.0108(19) -0.0015(17)
C7 0.0435(18) 0.0462(19) 0.0433(18) -0.0229(15) 0.0007(14) -0.0077(15)
C8 0.094(3) 0.063(3) 0.051(2) -0.040(2) -0.007(2) 0.003(2)
C9 0.116(4) 0.119(4) 0.043(2) -0.070(4) -0.014(2) 0.011(3)
C10 0.097(4) 0.124(4) 0.050(3) -0.071(4) 0.021(3) -0.036(3)
C11 0.068(3) 0.089(4) 0.086(4) -0.030(3) 0.005(3) -0.049(3)
C12 0.056(2) 0.056(2) 0.078(3) -0.0197(19) -0.006(2) -0.025(2)
C13 0.092(3) 0.0321(18) 0.056(2) -0.0221(19) -0.034(2) 0.0034(16)
C14 0.111(4) 0.039(2) 0.081(3) -0.010(2) -0.031(3) -0.011(2)
C15 0.156(6) 0.042(3) 0.106(4) -0.007(3) -0.048(4) -0.014(3)
C16 0.206(8) 0.043(3) 0.126(5) -0.036(4) -0.104(5) 0.017(3)
C17 0.172(6) 0.055(3) 0.114(5) -0.061(4) -0.079(4) 0.034(3)
C18 0.117(4) 0.049(2) 0.085(3) -0.044(3) -0.043(3) 0.022(2)

loop_
_atom_type_symbol
_atom_type_description
_atom_type_scat_dispersion_real
_atom_type_scat_dispersion_imag
_atom_type_scat_source
Bi Bi -4.1077 10.2566 'International Tables Vol C Tables 4.2.6.8 and 6.1.1.4'
C C 0.0033 0.0016 'International Tables Vol C Tables 4.2.6.8 and 6.1.1.4'
O O 0.0106 0.006 'International Tables Vol C Tables 4.2.6.8 and 6.1.1.4'
H H 0 0 'International Tables Vol C Tables 4.2.6.8 and 6.1.1.4'

loop_
_geom_angle_atom_site_label_1
_geom_angle_atom_site_label_2
_geom_angle_atom_site_label_3
_geom_angle
C7 Bi C1 148.62(13)
C7 Bi C13 106.20(13)
C1 Bi C13 105.10(13)
C7 Bi O1B 90.15(11)
C1 Bi O1B 94.14(11)
C13 Bi O1B 86.30(14)
C7 Bi O1A 89.80(11)
C1 Bi O1A 89.73(11)
C13 Bi O1A 86.65(14)
O1B Bi O1A 172.64(9)
C7 Bi O2B 78.59(10)
C1 Bi O2B 80.12(11)
C13 Bi O2B 137.31(14)
O1B Bi O2B 51.02(9)
O1A Bi O2B 136.05(9)
C1A O1A Bi 104.0(2)
C1B O1B Bi 103.8(2)
C1B O2B Bi 83.6(2)
C2 C1 C6 122.2(3)
C2 C1 Bi 122.7(3)
C6 C1 Bi 115.1(2)
C1 C2 C3 118.0(4)
C1 C2 H2 121
C3 C2 H2 121
O2A C1A O1A 122.4(3)
O2A C1A C2A 119.5(4)
O1A C1A C2A 118.1(3)
O2B C1B O1B 121.6(3)
O2B C1B C2B 122.4(4)
O1B C1B C2B 115.9(3)
C4 C3 C2 120.5(4)
C4 C3 H3 119.7
C2 C3 H3 119.7
C3A C2A C1A 124.7(4)
C3A C2A H2A 117.6
C1A C2A H2A 117.6
C3B C2B C1B 124.2(4)
C3B C2B H2B 117.9
C1B C2B H2B 117.9
C5 C4 C3 120.6(4)
C5 C4 H4 119.7
C3 C4 H4 119.7
C2A C3A C4A 126.0(5)
C2A C3A H3A 117
C4A C3A H3A 117
C2B C3B C4B 126.8(5)
C2B C3B H3B 116.6
C4B C3B H3B 116.6
C4 C5 C6 120.7(4)
C4 C5 H5 119.6
C6 C5 H5 119.6
C3A C4A H4A1 109.5
C3A C4A H4A2 109.5
H4A1 C4A H4A2 109.5
C3A C4A H4A3 109.5
H4A1 C4A H4A3 109.5
H4A2 C4A H4A3 109.5
C3B C4B H4B3 109.5
C3B C4B H4B2 109.5
H4B3 C4B H4B2 109.5
C3B C4B H4B1 109.5
H4B3 C4B H4B1 109.5
H4B2 C4B H4B1 109.5
C1 C6 C5 117.9(4)
C1 C6 H6 121
C5 C6 H6 121
C12 C7 C8 122.4(4)
C12 C7 Bi 122.4(3)
C8 C7 Bi 115.1(3)
C7 C8 C9 117.0(5)
C7 C8 H8 121.5
C9 C8 H8 121.5
C10 C9 C8 120.4(5)
C10 C9 H9 119.8
C8 C9 H9 119.8
C11 C10 C9 120.4(4)
C11 C10 H10 119.8
C9 C10 H10 119.8
C10 C11 C12 121.2(5)
C10 C11 H11 119.4
C12 C11 H11 119.4
C11 C12 C7 118.6(5)
C11 C12 H12 120.7
C7 C12 H12 120.7
C14 C13 C18 120.7(4)
C14 C13 Bi 119.4(3)
C18 C13 Bi 119.9(3)
C15 C14 C13 119.6(6)
C15 C14 H14 120.2
C13 C14 H14 120.2
C14 C15 C16 119.0(7)
C14 C15 H15 120.5
C16 C15 H15 120.5
C17 C16 C15 122.1(5)
C17 C16 H16 118.9
C15 C16 H16 118.9
C16 C17 C18 118.6(7)
C16 C17 H17 120.7
C18 C17 H17 120.7
C17 C18 C13 120.0(6)
C17 C18 H18 120
C13 C18 H18 120

loop_
_geom_bond_atom_site_label_1
_geom_bond_atom_site_label_2
_geom_bond_distance
Bi C7 2.201(3)
Bi C1 2.205(3)
Bi C13 2.226(4)
Bi O1B 2.283(3)
Bi O1A 2.309(2)
Bi O2A 2.787(3)
Bi O2B 2.734(3)
O1A C1A 1.297(5)
O1B C1B 1.281(5)
O2A C1A 1.215(4)
O2B C1B 1.237(4)
C1 C2 1.376(5)
C1 C6 1.385(5)
C2 C3 1.392(6)
C2 H2 0.93
C1A C2A 1.495(5)
C1B C2B 1.491(5)
C3 C4 1.369(7)
C3 H3 0.93
C2A C3A 1.268(6)
C2A H2A 0.93
C2B C3B 1.271(6)
C2B H2B 0.93
C4 C5 1.360(6)
C4 H4 0.93
C3A C4A 1.511(6)
C3A H3A 0.93
C3B C4B 1.506(6)
C3B H3B 0.93
C5 C6 1.391(6)
C5 H5 0.93
C4A H4A1 0.96
C4A H4A2 0.96
C4A H4A3 0.96
C4B H4B3 0.96
C4B H4B2 0.96
C4B H4B1 0.96
C6 H6 0.93
C7 C12 1.380(5)
C7 C8 1.382(6)
C8 C9 1.409(6)
C8 H8 0.93
C9 C10 1.381(8)
C9 H9 0.93
C10 C11 1.352(8)
C10 H10 0.93
C11 C12 1.373(6)
C11 H11 0.93
C12 H12 0.93
C13 C14 1.386(7)
C13 C18 1.386(6)
C14 C15 1.377(7)
C14 H14 0.93
C15 C16 1.385(10)
C15 H15 0.93
C16 C17 1.377(11)
C16 H16 0.93
C17 C18 1.380(7)
C17 H17 0.93
C18 H18 0.93

loop_
_geom_hbond_atom_site_label_D
_geom_hbond_atom_site_label_H
_geom_hbond_atom_site_label_A
_geom_hbond_site_symmetry_A
_geom_hbond_distance_DH
_geom_hbond_distance_HA
_geom_hbond_distance_DA
_geom_hbond_angle_DHA
C3 H3 O2A 2_676 0.93 2.53 3.450(6) 171
C4B H4B1 C1A 1_655 0.96 2.74 3.683(6) 167.0
C4B H4B1 C2A 1_655 0.96 2.85 3.613(7) 136.7
